data_2229798
loop_
_publ_author_name
'Dhifet, Mondher'
'Belkhiria, Mohamed Salah'
'Daran, Jean-Claude'
'Nasri, Habib'

_publ_section_title
;
 Chlorido{5,10,15,20-tetrakis[2-(2,2-dimethylpropanamido)phenyl]porphyrinato-\k^4^<i>N</i>,<i>N</i>',<i>N</i>'',<i>N</i>'''}iron(III)
 chlorobenzene hemisolvate monohydrate
;
_journal_coeditor_code PV2389
_journal_issue 4
_journal_name_full 'Acta Crystallographica Section E'
_journal_page_first m460
_journal_page_last m461
_journal_paper_doi 10.1107/S1600536811009299
_journal_volume 67
_journal_year 2011
_chemical_formula_iupac '[Fe (C64 H64 N8 O4) Cl], 0.5C6 H5 Cl, H2 O'
_chemical_formula_moiety 'C64 H64 Cl Fe N8 O4, 0.5(C6 H5 Cl), H2 O'
_chemical_formula_sum 'C67 H68.5 Cl1.5 Fe N8 O7'
_chemical_formula_weight 1206.84
_chemical_name_systematic
'Chlorido{5,10,15,20-tetrakis[2-(2,2-dimethylpropanamido)phenyl]porphyrinato-\k^4^<i>N</i>,<i>N</i>',<i>N</i>'',<i>N</i>'''}iron(III) chlorobenzene hemisolvate monohydrate'
_space_group_IT_number 130
_symmetry_cell_setting tetragonal
_symmetry_space_group_name_Hall '-P 4a 2ac'
_symmetry_space_group_name_H-M 'P 4/n c c :2'
_atom_sites_solution_hydrogens geom
_atom_sites_solution_primary direct
_atom_sites_solution_secondary difmap
_audit_creation_method SHELXL-97
_cell_angle_alpha 90.00
_cell_angle_beta 90.00
_cell_angle_gamma 90.00
_cell_formula_units_Z 4
_cell_length_a 18.069(3)
_cell_length_b 18.069(3)
_cell_length_c 18.919(4)
_cell_measurement_reflns_used 43373
_cell_measurement_temperature 180(2)
_cell_measurement_theta_max 26.02
_cell_measurement_theta_min 2.68
_cell_volume 6177(2)
_computing_cell_refinement 'APEX2 (Bruker, 2007)'
_computing_data_collection 'APEX2 (Bruker, 2007)'
_computing_data_reduction 'APEX2 (Bruker, 2007)'
_computing_molecular_graphics 'ORTEPIII (Burnett & Johnson, 1996), PLATON (Spek, 2009)'
_computing_publication_material 'SHELXL97 (Sheldrick, 2008)'
_computing_structure_refinement 'SHELXL97 (Sheldrick, 2008)'
_computing_structure_solution 'SIR2004 (Burla <i>et al.</i>, 2005)'
_diffrn_ambient_temperature 180(2)
_diffrn_measured_fraction_theta_full 0.989
_diffrn_measured_fraction_theta_max 0.989
_diffrn_measurement_device_type 'Bruker APEXII CCD area-detector'
_diffrn_measurement_method '\f and \w'
_diffrn_radiation_monochromator graphite
_diffrn_radiation_source 'fine-focus sealed tube'
_diffrn_radiation_type MoK\a
_diffrn_radiation_wavelength 0.71073
_diffrn_reflns_av_R_equivalents 0.0635
_diffrn_reflns_av_sigmaI/netI 0.0303
_diffrn_reflns_limit_h_max 22
_diffrn_reflns_limit_h_min -22
_diffrn_reflns_limit_k_max 22
_diffrn_reflns_limit_k_min -20
_diffrn_reflns_limit_l_max 23
_diffrn_reflns_limit_l_min -23
_diffrn_reflns_number 43373
_diffrn_reflns_theta_full 26.00
_diffrn_reflns_theta_max 26.02
_diffrn_reflns_theta_min 2.68
_diffrn_standards_number 0
_exptl_absorpt_coefficient_mu 0.339
_exptl_absorpt_correction_T_max 0.937
_exptl_absorpt_correction_T_min 0.842
_exptl_absorpt_correction_type multi-scan
_exptl_absorpt_process_details '(SADABS; Bruker, 2007)'
_exptl_crystal_colour 'Dark purple'
_exptl_crystal_density_diffrn 1.298
_exptl_crystal_density_method 'not measured'
_exptl_crystal_description Prism
_exptl_crystal_F_000 2536
_exptl_crystal_size_max 0.22
_exptl_crystal_size_mid 0.18
_exptl_crystal_size_min 0.16
_refine_diff_density_max 0.808
_refine_diff_density_min -1.342
_refine_ls_extinction_method none
_refine_ls_goodness_of_fit_ref 1.074
_refine_ls_hydrogen_treatment constr
_refine_ls_matrix_type full
_refine_ls_number_parameters 178
_refine_ls_number_reflns 3021
_refine_ls_number_restraints 0
_refine_ls_restrained_S_all 1.074
_refine_ls_R_factor_all 0.0842
_refine_ls_R_factor_gt 0.0595
_refine_ls_shift/su_max 0.000
_refine_ls_shift/su_mean 0.000
_refine_ls_structure_factor_coef Fsqd
_refine_ls_weighting_details 'calc w=1/[\s^2^(Fo^2^)+(0.1150P)^2^+0.6251P] where P=(Fo^2^+2Fc^2^)/3'
_refine_ls_weighting_scheme calc
_refine_ls_wR_factor_gt 0.1690
_refine_ls_wR_factor_ref 0.1798
_reflns_number_gt 2089
_reflns_number_total 3021
_reflns_threshold_expression I>2\s(I)
_cod_data_source_file pv2389.cif
_cod_data_source_block I
_cod_original_sg_symbol_H-M 'P 4/n c c'
_cod_database_code 2229798
_cod_database_fobs_code 2229798

loop_
_symmetry_equiv_pos_as_xyz
'x, y, z'
'-x+1/2, -y+1/2, z'
'x+1/2, -y, -z+1/2'
'-x, y+1/2, -z+1/2'
'-y, -x, -z+1/2'
'y+1/2, x+1/2, -z+1/2'
'y, -x+1/2, z'
'-y+1/2, x, z'
'-x, -y, -z'
'x-1/2, y-1/2, -z'
'-x-1/2, y, z-1/2'
'x, -y-1/2, z-1/2'
'y, x, z-1/2'
'-y-1/2, -x-1/2, z-1/2'
'-y, x-1/2, -z'
'y-1/2, -x, -z'

loop_
_atom_site_type_symbol
_atom_site_label
_atom_site_fract_x
_atom_site_fract_y
_atom_site_fract_z
_atom_site_U_iso_or_equiv
_atom_site_adp_type
_atom_site_calc_flag
_atom_site_refinement_flags
_atom_site_occupancy
_atom_site_disorder_assembly
_atom_site_disorder_group
Fe Fe 0.2500 0.2500 0.12373(4) 0.0222(3) Uani d S 1 . .
Cl Cl 0.2500 0.2500 0.24040(7) 0.0335(4) Uani d S 1 . .
O O1 0.56932(17) 0.3807(2) -0.12040(12) 0.0677(10) Uani d . 1 . .
N N1 0.35198(11) 0.20458(11) 0.10034(11) 0.0163(5) Uani d . 1 . .
N N2 0.49310(14) 0.35229(16) -0.03138(13) 0.0371(7) Uani d . 1 . .
H HN2 0.4488 0.3373 -0.0231 0.045 Uiso calc R 1 . .
C C1 0.36920(14) 0.13070(14) 0.09954(14) 0.0187(6) Uani d . 1 . .
C C2 0.44818(15) 0.12135(16) 0.09858(15) 0.0250(6) Uani d . 1 . .
H H2 0.4735 0.0766 0.0981 0.030 Uiso calc R 1 . .
C C3 0.47859(15) 0.18914(15) 0.09854(15) 0.0249(6) Uani d . 1 . .
H H3 0.5289 0.2001 0.0980 0.030 Uiso calc R 1 . .
C C4 0.41823(14) 0.24197(14) 0.09945(14) 0.0190(6) Uani d . 1 . .
C C5 0.42756(14) 0.31872(14) 0.09900(13) 0.0183(6) Uani d . 1 . .
C C6 0.50541(14) 0.34772(14) 0.09465(14) 0.0200(6) Uani d . 1 . .
C C7 0.54726(15) 0.35788(16) 0.15514(15) 0.0262(7) Uani d . 1 . .
H H7 0.5264 0.3482 0.1991 0.031 Uiso calc R 1 . .
C C8 0.61929(17) 0.38216(18) 0.15117(16) 0.0333(7) Uani d . 1 . .
H H8 0.6466 0.3890 0.1923 0.040 Uiso calc R 1 . .
C C9 0.65061(18) 0.3961(2) 0.08699(18) 0.0433(9) Uani d . 1 . .
H H9 0.6995 0.4120 0.0845 0.052 Uiso calc R 1 . .
C C10 0.61015(18) 0.3869(2) 0.02555(17) 0.0412(9) Uani d . 1 . .
H H10 0.6316 0.3969 -0.0181 0.049 Uiso calc R 1 . .
C C11 0.53757(16) 0.36263(17) 0.02937(15) 0.0286(7) Uani d . 1 . .
C C12 0.50947(19) 0.36235(17) -0.10004(16) 0.0327(7) Uani d . 1 . .
C C13 0.44577(19) 0.34785(17) -0.15323(16) 0.0342(8) Uani d . 1 . .
C C14 0.4681(2) 0.2800(2) -0.19598(18) 0.0431(8) Uani d . 1 . .
H H14A 0.5152 0.2886 -0.2179 0.065 Uiso calc R 1 . .
H H14B 0.4316 0.2707 -0.2317 0.065 Uiso calc R 1 . .
H H14C 0.4715 0.2379 -0.1652 0.065 Uiso calc R 1 . .
C C15 0.3714(2) 0.3359(3) -0.11812(18) 0.0494(10) Uani d . 1 . .
H H15A 0.3582 0.3791 -0.0915 0.074 Uiso calc R 1 . .
H H15B 0.3742 0.2940 -0.0870 0.074 Uiso calc R 1 . .
H H15C 0.3345 0.3268 -0.1536 0.074 Uiso calc R 1 . .
C C16 0.4413(3) 0.4155(2) -0.2017(2) 0.0747(15) Uani d . 1 . .
H H16A 0.4271 0.4581 -0.1745 0.112 Uiso calc R 1 . .
H H16B 0.4052 0.4068 -0.2380 0.112 Uiso calc R 1 . .
H H16C 0.4887 0.4242 -0.2229 0.112 Uiso calc R 1 . .

loop_
_atom_site_aniso_label
_atom_site_aniso_U_11
_atom_site_aniso_U_22
_atom_site_aniso_U_33
_atom_site_aniso_U_12
_atom_site_aniso_U_13
_atom_site_aniso_U_23
Fe 0.0228(3) 0.0228(3) 0.0211(4) 0.000 0.000 0.000
Cl 0.0409(6) 0.0409(6) 0.0188(7) 0.000 0.000 0.000
O1 0.0669(19) 0.111(3) 0.0255(13) -0.0554(19) 0.0096(12) -0.0067(13)
N1 0.0157(11) 0.0160(11) 0.0171(10) 0.0016(9) 0.0025(9) -0.0008(9)
N2 0.0264(14) 0.0630(19) 0.0220(13) -0.0182(13) -0.0021(11) 0.0079(12)
C1 0.0199(14) 0.0203(14) 0.0158(12) 0.0021(10) 0.0008(10) -0.0001(10)
C2 0.0189(14) 0.0226(15) 0.0336(15) 0.0052(11) 0.0024(12) 0.0002(12)
C3 0.0167(14) 0.0257(15) 0.0323(15) 0.0024(11) 0.0038(12) -0.0042(12)
C4 0.0172(13) 0.0239(15) 0.0158(12) 0.0012(10) 0.0018(10) -0.0014(10)
C5 0.0184(13) 0.0210(14) 0.0155(12) -0.0026(10) 0.0028(10) 0.0009(11)
C6 0.0166(14) 0.0202(14) 0.0232(14) -0.0010(10) 0.0007(11) 0.0002(11)
C7 0.0244(16) 0.0324(17) 0.0219(14) -0.0009(12) 0.0017(12) -0.0027(12)
C8 0.0258(16) 0.047(2) 0.0271(15) -0.0057(14) -0.0049(13) -0.0102(14)
C9 0.0231(17) 0.063(2) 0.0435(19) -0.0194(16) 0.0014(14) -0.0035(18)
C10 0.0304(18) 0.067(2) 0.0265(16) -0.0233(16) 0.0047(13) 0.0042(15)
C11 0.0267(16) 0.0364(17) 0.0226(15) -0.0084(12) -0.0010(12) 0.0025(12)
C12 0.047(2) 0.0288(16) 0.0224(15) -0.0122(14) 0.0016(14) 0.0017(13)
C13 0.052(2) 0.0302(17) 0.0209(15) -0.0009(14) -0.0103(14) 0.0017(12)
C14 0.047(2) 0.048(2) 0.0350(18) 0.0001(16) -0.0096(16) -0.0104(16)
C15 0.039(2) 0.071(3) 0.0376(19) 0.0059(18) -0.0167(16) -0.0144(18)
C16 0.132(4) 0.046(2) 0.046(2) 0.013(3) -0.022(3) 0.015(2)

loop_
_atom_type_symbol
_atom_type_description
_atom_type_scat_dispersion_real
_atom_type_scat_dispersion_imag
_atom_type_scat_source
C C 0.0033 0.0016 'International Tables Vol C Tables 4.2.6.8 and 6.1.1.4'
H H 0.0000 0.0000 'International Tables Vol C Tables 4.2.6.8 and 6.1.1.4'
N N 0.0061 0.0033 'International Tables Vol C Tables 4.2.6.8 and 6.1.1.4'
O O 0.0106 0.0060 'International Tables Vol C Tables 4.2.6.8 and 6.1.1.4'
Cl Cl 0.1484 0.1585 'International Tables Vol C Tables 4.2.6.8 and 6.1.1.4'
Fe Fe 0.3463 0.8444 'International Tables Vol C Tables 4.2.6.8 and 6.1.1.4'

loop_
_geom_angle_atom_site_label_1
_geom_angle_atom_site_label_2
_geom_angle_atom_site_label_3
_geom_angle_site_symmetry_1
_geom_angle_site_symmetry_3
_geom_angle
_geom_angle_publ_flag
N1 Fe N1 8 7 155.25(12) ?
N1 Fe N1 8 . 87.37(3) ?
N1 Fe N1 7 . 87.37(3) ?
N1 Fe N1 8 2 87.37(3) ?
N1 Fe N1 7 2 87.37(3) ?
N1 Fe N1 . 2 155.25(12) ?
N1 Fe Cl 8 . 102.38(6) ?
N1 Fe Cl 7 . 102.38(6) ?
N1 Fe Cl . . 102.38(6) ?
N1 Fe Cl 2 . 102.38(6) ?
C1 N1 C4 . . 106.3(2) ?
C1 N1 Fe . . 126.29(17) ?
C4 N1 Fe . . 125.75(17) ?
C12 N2 C11 . . 130.0(3) ?
C12 N2 HN2 . . 115.0 ?
C11 N2 HN2 . . 115.0 ?
N1 C1 C5 . 7 126.0(2) ?
N1 C1 C2 . . 109.9(2) ?
C5 C1 C2 7 . 124.1(2) ?
C3 C2 C1 . . 107.4(2) ?
C3 C2 H2 . . 126.3 ?
C1 C2 H2 . . 126.3 ?
C2 C3 C4 . . 107.0(2) ?
C2 C3 H3 . . 126.5 ?
C4 C3 H3 . . 126.5 ?
N1 C4 C5 . . 126.4(2) ?
N1 C4 C3 . . 109.4(2) ?
C5 C4 C3 . . 124.2(2) ?
C1 C5 C4 8 . 124.0(2) ?
C1 C5 C6 8 . 118.6(2) ?
C4 C5 C6 . . 117.3(2) ?
C7 C6 C11 . . 118.7(2) ?
C7 C6 C5 . . 120.8(2) ?
C11 C6 C5 . . 120.5(2) ?
C8 C7 C6 . . 120.9(3) ?
C8 C7 H7 . . 119.5 ?
C6 C7 H7 . . 119.5 ?
C9 C8 C7 . . 120.0(3) ?
C9 C8 H8 . . 120.0 ?
C7 C8 H8 . . 120.0 ?
C8 C9 C10 . . 120.4(3) ?
C8 C9 H9 . . 119.8 ?
C10 C9 H9 . . 119.8 ?
C9 C10 C11 . . 119.7(3) ?
C9 C10 H10 . . 120.2 ?
C11 C10 H10 . . 120.2 ?
C10 C11 C6 . . 120.2(3) ?
C10 C11 N2 . . 122.5(3) ?
C6 C11 N2 . . 117.3(2) ?
O1 C12 N2 . . 123.2(3) ?
O1 C12 C13 . . 120.6(3) ?
N2 C12 C13 . . 116.2(3) ?
C15 C13 C14 . . 110.6(3) ?
C15 C13 C16 . . 109.3(3) ?
C14 C13 C16 . . 109.8(3) ?
C15 C13 C12 . . 113.5(3) ?
C14 C13 C12 . . 106.5(3) ?
C16 C13 C12 . . 107.0(3) ?
C13 C14 H14A . . 109.5 ?
C13 C14 H14B . . 109.5 ?
H14A C14 H14B . . 109.5 ?
C13 C14 H14C . . 109.5 ?
H14A C14 H14C . . 109.5 ?
H14B C14 H14C . . 109.5 ?
C13 C15 H15A . . 109.5 ?
C13 C15 H15B . . 109.5 ?
H15A C15 H15B . . 109.5 ?
C13 C15 H15C . . 109.5 ?
H15A C15 H15C . . 109.5 ?
H15B C15 H15C . . 109.5 ?
C13 C16 H16A . . 109.5 ?
C13 C16 H16B . . 109.5 ?
H16A C16 H16B . . 109.5 ?
C13 C16 H16C . . 109.5 ?
H16A C16 H16C . . 109.5 ?
H16B C16 H16C . . 109.5 ?

loop_
_geom_bond_atom_site_label_1
_geom_bond_atom_site_label_2
_geom_bond_site_symmetry_2
_geom_bond_distance
_geom_bond_publ_flag
Fe N1 8 2.065(2) ?
Fe N1 7 2.065(2) ?
Fe N1 . 2.065(2) ?
Fe N1 2 2.065(2) ?
Fe Cl . 2.2073(16) ?
O1 C12 . 1.195(4) ?
N1 C1 . 1.371(3) ?
N1 C4 . 1.375(3) ?
N2 C12 . 1.345(4) ?
N2 C11 . 1.415(4) ?
N2 HN2 . 0.8600 ?
C1 C5 7 1.393(4) ?
C1 C2 . 1.437(4) ?
C2 C3 . 1.343(4) ?
C2 H2 . 0.9300 ?
C3 C4 . 1.449(4) ?
C3 H3 . 0.9300 ?
C4 C5 . 1.397(4) ?
C5 C1 8 1.393(4) ?
C5 C6 . 1.503(4) ?
C6 C7 . 1.384(4) ?
C6 C11 . 1.391(4) ?
C7 C8 . 1.376(4) ?
C7 H7 . 0.9300 ?
C8 C9 . 1.363(5) ?
C8 H8 . 0.9300 ?
C9 C10 . 1.383(4) ?
C9 H9 . 0.9300 ?
C10 C11 . 1.385(4) ?
C10 H10 . 0.9300 ?
C12 C13 . 1.551(4) ?
C13 C15 . 1.515(5) ?
C13 C14 . 1.523(5) ?
C13 C16 . 1.530(5) ?
C14 H14A . 0.9600 ?
C14 H14B . 0.9600 ?
C14 H14C . 0.9600 ?
C15 H15A . 0.9600 ?
C15 H15B . 0.9600 ?
C15 H15C . 0.9600 ?
C16 H16A . 0.9600 ?
C16 H16B . 0.9600 ?
C16 H16C . 0.9600 ?
